data_4336609
loop_
_publ_author_name
'Andr\'es Garc\'es'
'Luis F. S\'anchez-Barba'
'Juan Fern\'andez-Baeza'
'Antonio Otero'
'Manuel Honrado'
'Agust\'in Lara-S\'anchez'
'Ana M. Rodr\'iguez'

_publ_contact_author
;                                                                               
     'S\'anchez-Barba, LF.'                                     
      Departamento de Qu\'imica Inorg\'anica y Anal\'itica 
      Universidad Rey Juan Carlos
      Mostoles
      28933-Madrid
      Spain.
;
_publ_contact_author_email luisfernando.sanchezbarba@urjc.es
_publ_contact_author_phone '+34 926295300'
_publ_section_title
;
 Heteroscorpionate Magnesium Alkyls Bearing Unprecedented Apical
 \s-C(sp3)-Mg Bonds: Heteroselective Ring-Opening Polymerization of
 rac-Lactide
;
_journal_name_full 'Inorganic Chemistry'
_journal_page_first 12691
_journal_page_last 12701
_journal_paper_doi 10.1021/ic401915b
_journal_volume 52
_journal_year 2013
_chemical_formula_moiety 'C56 H108 Mg4 N12 O2 Si4'
_chemical_formula_sum 'C56 H108 Mg4 N12 O2 Si4'
_chemical_formula_weight 1191.14
_chemical_name_systematic
; 
 ? 
;
_space_group_IT_number 2
_symmetry_cell_setting triclinic
_symmetry_space_group_name_Hall '-P 1'
_symmetry_space_group_name_H-M 'P -1'
_atom_sites_solution_hydrogens geom
_atom_sites_solution_primary direct
_atom_sites_solution_secondary difmap
_audit_creation_method SHELXL-97
_cell_angle_alpha 108.39(2)
_cell_angle_beta 105.261(19)
_cell_angle_gamma 98.616(16)
_cell_formula_units_Z 2
_cell_length_a 12.307(6)
_cell_length_b 16.988(11)
_cell_length_c 20.041(14)
_cell_measurement_reflns_used 1377
_cell_measurement_temperature 100(2)
_cell_measurement_theta_max 19.635
_cell_measurement_theta_min 3.127
_cell_volume 3710(4)
_computing_cell_refinement 'Bruker SAINT'
_computing_data_collection 'Bruker APEX'
_computing_data_reduction 'Bruker SAINT, SADABS, XPREP'
_computing_molecular_graphics 'WINGX v1.70 (Farrugia, 1999)'
_computing_publication_material 'WINGX v1.70 (Farrugia, 1999)'
_computing_structure_refinement 'SHELXL-97 (Sheldrick, 1997)'
_computing_structure_solution 'SHELXS-97 (Sheldrick, 1990)'
_diffrn_ambient_temperature 100(2)
_diffrn_measured_fraction_theta_full 0.959
_diffrn_measured_fraction_theta_max 0.959
_diffrn_measurement_device_type 'CCD area detector'
_diffrn_measurement_method 'omega and phi scans'
_diffrn_radiation_monochromator graphite
_diffrn_radiation_source 'fine-focus sealed tube'
_diffrn_radiation_type MoK\a
_diffrn_radiation_wavelength 0.71073
_diffrn_reflns_av_R_equivalents 0.1385
_diffrn_reflns_av_sigmaI/netI 0.1845
_diffrn_reflns_limit_h_max 12
_diffrn_reflns_limit_h_min -12
_diffrn_reflns_limit_k_max 15
_diffrn_reflns_limit_k_min -16
_diffrn_reflns_limit_l_max 19
_diffrn_reflns_limit_l_min -19
_diffrn_reflns_number 19385
_diffrn_reflns_theta_full 20.81
_diffrn_reflns_theta_max 20.81
_diffrn_reflns_theta_min 2.18
_exptl_absorpt_coefficient_mu 0.157
_exptl_absorpt_correction_T_max 0.9906
_exptl_absorpt_correction_T_min 0.9708
_exptl_absorpt_correction_type multi-scan
_exptl_absorpt_process_details SADABS
_exptl_crystal_colour colourless
_exptl_crystal_density_diffrn 1.066
_exptl_crystal_description prism
_exptl_crystal_F_000 1296
_exptl_crystal_size_max 0.19
_exptl_crystal_size_mid 0.08
_exptl_crystal_size_min 0.06
_refine_diff_density_max 0.211
_refine_diff_density_min -0.264
_refine_diff_density_rms 0.051
_refine_ls_extinction_method none
_refine_ls_goodness_of_fit_ref 0.929
_refine_ls_hydrogen_treatment constr
_refine_ls_matrix_type full
_refine_ls_number_parameters 732
_refine_ls_number_reflns 7443
_refine_ls_number_restraints 13
_refine_ls_restrained_S_all 0.934
_refine_ls_R_factor_all 0.1595
_refine_ls_R_factor_gt 0.0624
_refine_ls_shift/su_max 0.046
_refine_ls_shift/su_mean 0.001
_refine_ls_structure_factor_coef Fsqd
_refine_ls_weighting_details 'calc w=1/[\s^2^(Fo^2^)+(0.0000P)^2^+0.0000P] where P=(Fo^2^+2Fc^2^)/3'
_refine_ls_weighting_scheme calc
_refine_ls_wR_factor_gt 0.1068
_refine_ls_wR_factor_ref 0.1403
_reflns_number_gt 3629
_reflns_number_total 7443
_reflns_threshold_expression >2sigma(I)
_cod_data_source_file ic401915b_si_001_5.cif
_cod_data_source_block 12
_cod_database_code 4336609

loop_
_symmetry_equiv_pos_as_xyz
'x, y, z'
'-x, -y, -z'

loop_
_atom_site_label
_atom_site_type_symbol
_atom_site_fract_x
_atom_site_fract_y
_atom_site_fract_z
_atom_site_U_iso_or_equiv
_atom_site_adp_type
_atom_site_occupancy
_atom_site_symmetry_multiplicity
_atom_site_calc_flag
_atom_site_refinement_flags
_atom_site_disorder_assembly
_atom_site_disorder_group
Mg1 Mg 0.60234(18) 0.15286(14) 0.32602(11) 0.0346(6) Uani 1 1 d . . .
Mg2 Mg 0.96820(17) 0.20728(13) 0.54435(11) 0.0316(6) Uani 1 1 d . . .
Mg3 Mg 0.91185(18) 0.33152(14) 0.12443(11) 0.0338(6) Uani 1 1 d . . .
Mg4 Mg 0.50348(18) 0.28944(13) -0.05279(11) 0.0318(6) Uani 1 1 d . . .
Si1 Si 0.30683(17) 0.07704(13) 0.24764(11) 0.0452(6) Uani 1 1 d . . .
Si2 Si 1.26351(17) 0.33316(13) 0.64662(11) 0.0468(6) Uani 1 1 d . . .
Si3 Si 1.19446(16) 0.42181(13) 0.26093(11) 0.0437(6) Uani 1 1 d . . .
Si4 Si 0.19804(17) 0.17817(15) -0.12755(13) 0.0598(7) Uani 1 1 d D . .
N1 N 0.6748(4) 0.2759(3) 0.4146(3) 0.0321(14) Uani 1 1 d . . .
N2 N 0.7916(4) 0.2881(3) 0.4514(3) 0.0277(14) Uani 1 1 d . . .
N3 N 0.7596(4) 0.1650(3) 0.3038(3) 0.0323(14) Uani 1 1 d . . .
N4 N 0.8527(5) 0.1860(3) 0.3679(3) 0.0270(13) Uani 1 1 d . . .
N5 N 0.6663(4) 0.0930(3) 0.3965(3) 0.0313(14) Uani 1 1 d . . .
N6 N 0.7974(4) 0.1571(3) 0.5272(3) 0.0301(14) Uani 1 1 d . . .
N7 N 0.7774(4) 0.3318(3) 0.1705(3) 0.0328(14) Uani 1 1 d . . .
N8 N 0.6687(5) 0.3110(3) 0.1173(3) 0.0296(14) Uani 1 1 d . . .
N9 N 0.8129(4) 0.2070(3) 0.0424(3) 0.0290(13) Uani 1 1 d . . .
N10 N 0.6946(5) 0.2016(3) 0.0191(3) 0.0332(14) Uani 1 1 d . . .
N11 N 0.8259(4) 0.3920(3) 0.0605(3) 0.0338(14) Uani 1 1 d . . .
N12 N 0.6638(4) 0.3292(3) -0.0587(3) 0.0322(14) Uani 1 1 d . . .
O1 O 1.0104(4) 0.0868(3) 0.5062(2) 0.0396(12) Uani 1 1 d . . .
O2 O 0.4804(4) 0.4139(3) -0.0042(2) 0.0390(12) Uani 1 1 d . . .
C1 C 0.8413(6) 0.3722(5) 0.4917(3) 0.0359(18) Uani 1 1 d . . .
C2 C 0.7553(7) 0.4146(4) 0.4820(4) 0.0383(19) Uani 1 1 d . . .
H2 H 0.7640 0.4746 0.5033 0.046 Uiso 1 1 calc R . .
C3 C 0.6538(6) 0.3531(5) 0.4354(4) 0.0397(19) Uani 1 1 d . . .
C4 C 0.9683(6) 0.4061(4) 0.5337(4) 0.051(2) Uani 1 1 d . . .
H4A H 0.9885 0.3847 0.5742 0.076 Uiso 1 1 calc R . .
H4B H 0.9878 0.4690 0.5546 0.076 Uiso 1 1 calc R . .
H4C H 1.0123 0.3871 0.5001 0.076 Uiso 1 1 calc R . .
C5 C 0.5348(6) 0.3644(5) 0.4084(4) 0.061(2) Uani 1 1 d . . .
H5A H 0.4874 0.3143 0.3638 0.092 Uiso 1 1 calc R . .
H5B H 0.5394 0.4161 0.3963 0.092 Uiso 1 1 calc R . .
H5C H 0.4989 0.3702 0.4474 0.092 Uiso 1 1 calc R . .
C6 C 0.9523(6) 0.1856(4) 0.3502(4) 0.0316(17) Uani 1 1 d . . .
C7 C 0.9220(6) 0.1611(4) 0.2746(4) 0.0421(19) Uani 1 1 d . . .
H7 H 0.9732 0.1539 0.2462 0.051 Uiso 1 1 calc R . .
C8 C 0.8010(7) 0.1485(4) 0.2468(4) 0.0378(19) Uani 1 1 d . . .
C9 C 1.0709(5) 0.2095(4) 0.4072(4) 0.045(2) Uani 1 1 d . . .
H9A H 1.0778 0.2598 0.4504 0.067 Uiso 1 1 calc R . .
H9B H 1.1304 0.2228 0.3854 0.067 Uiso 1 1 calc R . .
H9C H 1.0819 0.1613 0.4230 0.067 Uiso 1 1 calc R . .
C10 C 0.7201(6) 0.1231(4) 0.1692(3) 0.054(2) Uani 1 1 d . . .
H10A H 0.6957 0.0604 0.1454 0.081 Uiso 1 1 calc R . .
H10B H 0.7601 0.1467 0.1408 0.081 Uiso 1 1 calc R . .
H10C H 0.6516 0.1456 0.1706 0.081 Uiso 1 1 calc R . .
C11 C 0.8406(5) 0.2135(4) 0.4422(3) 0.0257(16) Uani 1 1 d . . .
C12 C 0.7566(5) 0.1451(4) 0.4543(4) 0.0284(17) Uani 1 1 d . . .
C13 C 0.6103(6) 0.0087(4) 0.3933(4) 0.0405(19) Uani 1 1 d . . .
H13A H 0.5332 0.0093 0.3994 0.049 Uiso 1 1 calc R . .
H13B H 0.6586 -0.0045 0.4345 0.049 Uiso 1 1 calc R . .
C14 C 0.5959(6) -0.0595(4) 0.3193(4) 0.060(2) Uani 1 1 d . . .
H14A H 0.5596 -0.0415 0.2788 0.091 Uiso 1 1 calc R . .
H14B H 0.5465 -0.1136 0.3138 0.091 Uiso 1 1 calc R . .
H14C H 0.6725 -0.0675 0.3175 0.091 Uiso 1 1 calc R . .
C15 C 0.7296(6) 0.1421(5) 0.5756(4) 0.0421(19) Uani 1 1 d . . .
C16 C 0.6049(6) 0.1518(5) 0.5490(4) 0.064(2) Uani 1 1 d . . .
H16A H 0.6075 0.2067 0.5424 0.095 Uiso 1 1 calc R . .
H16B H 0.5675 0.1501 0.5863 0.095 Uiso 1 1 calc R . .
H16C H 0.5602 0.1048 0.5015 0.095 Uiso 1 1 calc R . .
C17 C 0.7967(6) 0.2122(5) 0.6512(4) 0.060(2) Uani 1 1 d . . .
H17A H 0.8755 0.2052 0.6688 0.091 Uiso 1 1 calc R . .
H17B H 0.7566 0.2084 0.6868 0.091 Uiso 1 1 calc R . .
H17C H 0.8013 0.2684 0.6468 0.091 Uiso 1 1 calc R . .
C18 C 0.7266(6) 0.0560(5) 0.5856(4) 0.057(2) Uani 1 1 d . . .
H18A H 0.6843 0.0090 0.5376 0.086 Uiso 1 1 calc R . .
H18B H 0.6873 0.0530 0.6217 0.086 Uiso 1 1 calc R . .
H18C H 0.8064 0.0511 0.6039 0.086 Uiso 1 1 calc R . .
C19 C 0.4433(5) 0.1249(5) 0.2393(4) 0.049(2) Uani 1 1 d . . .
H19A H 0.4356 0.1791 0.2322 0.058 Uiso 1 1 calc R . .
H19B H 0.4505 0.0860 0.1930 0.058 Uiso 1 1 calc R . .
C20 C 0.3096(7) 0.1243(5) 0.3473(4) 0.070(2) Uani 1 1 d . . .
H20A H 0.3809 0.1205 0.3808 0.105 Uiso 1 1 calc R . .
H20B H 0.2416 0.0924 0.3530 0.105 Uiso 1 1 calc R . .
H20C H 0.3078 0.1846 0.3597 0.105 Uiso 1 1 calc R . .
C21 C 0.2831(7) -0.0419(4) 0.2216(4) 0.063(2) Uani 1 1 d . . .
H21A H 0.2807 -0.0684 0.1700 0.095 Uiso 1 1 calc R . .
H21B H 0.2093 -0.0656 0.2265 0.095 Uiso 1 1 calc R . .
H21C H 0.3471 -0.0539 0.2548 0.095 Uiso 1 1 calc R . .
C22 C 0.1737(6) 0.0931(6) 0.1881(4) 0.081(3) Uani 1 1 d . . .
H22A H 0.1753 0.1542 0.2053 0.121 Uiso 1 1 calc R . .
H22B H 0.1042 0.0604 0.1917 0.121 Uiso 1 1 calc R . .
H22C H 0.1719 0.0732 0.1362 0.121 Uiso 1 1 calc R . .
C23 C 1.1153(5) 0.2847(4) 0.6397(3) 0.043(2) Uani 1 1 d . . .
H23A H 1.0880 0.3333 0.6663 0.052 Uiso 1 1 calc R . .
H23B H 1.1259 0.2501 0.6714 0.052 Uiso 1 1 calc R . .
C24 C 1.3371(6) 0.2497(5) 0.6083(5) 0.076(3) Uani 1 1 d . . .
H24A H 1.3470 0.2143 0.6386 0.115 Uiso 1 1 calc R . .
H24B H 1.4135 0.2776 0.6092 0.115 Uiso 1 1 calc R . .
H24C H 1.2893 0.2134 0.5568 0.115 Uiso 1 1 calc R . .
C25 C 1.3566(6) 0.3991(5) 0.7461(4) 0.077(3) Uani 1 1 d . . .
H25A H 1.3278 0.4496 0.7648 0.116 Uiso 1 1 calc R . .
H25B H 1.4374 0.4176 0.7485 0.116 Uiso 1 1 calc R . .
H25C H 1.3532 0.3644 0.7768 0.116 Uiso 1 1 calc R . .
C26 C 1.2734(6) 0.4082(4) 0.5966(4) 0.059(2) Uani 1 1 d . . .
H26A H 1.2279 0.3779 0.5437 0.088 Uiso 1 1 calc R . .
H26B H 1.3550 0.4294 0.6020 0.088 Uiso 1 1 calc R . .
H26C H 1.2425 0.4566 0.6179 0.088 Uiso 1 1 calc R . .
C27 C 1.1029(5) 0.0608(4) 0.5501(3) 0.0397(19) Uani 1 1 d . . .
H27A H 1.1453 0.1085 0.5984 0.048 Uiso 1 1 calc R . .
H27B H 1.1590 0.0477 0.5232 0.048 Uiso 1 1 calc R . .
C28 C 0.9470(6) 0.0166(4) 0.4368(3) 0.042(2) Uani 1 1 d . . .
H28A H 0.9999 0.0024 0.4076 0.051 Uiso 1 1 calc R . .
H28B H 0.8833 0.0338 0.4074 0.051 Uiso 1 1 calc R . .
C31 C 0.5847(6) 0.3159(4) 0.1503(4) 0.0360(18) Uani 1 1 d . . .
C32 C 0.6396(6) 0.3419(4) 0.2259(4) 0.0399(19) Uani 1 1 d . . .
H32 H 0.6041 0.3521 0.2635 0.048 Uiso 1 1 calc R . .
C33 C 0.7570(6) 0.3505(4) 0.2360(4) 0.0344(18) Uani 1 1 d . . .
C34 C 0.4571(6) 0.2925(5) 0.1069(4) 0.053(2) Uani 1 1 d . . .
H34A H 0.4377 0.3402 0.0929 0.080 Uiso 1 1 calc R . .
H34B H 0.4117 0.2806 0.1377 0.080 Uiso 1 1 calc R . .
H34C H 0.4388 0.2413 0.0619 0.080 Uiso 1 1 calc R . .
C35 C 0.8548(6) 0.3782(4) 0.3069(3) 0.046(2) Uani 1 1 d . . .
H35A H 0.8988 0.3345 0.3046 0.069 Uiso 1 1 calc R . .
H35B H 0.8239 0.3859 0.3483 0.069 Uiso 1 1 calc R . .
H35C H 0.9062 0.4327 0.3147 0.069 Uiso 1 1 calc R . .
C36 C 0.6340(6) 0.1179(4) -0.0197(3) 0.0343(18) Uani 1 1 d . . .
C37 C 0.7143(6) 0.0696(4) -0.0223(3) 0.0404(19) Uani 1 1 d . . .
H37 H 0.6988 0.0092 -0.0459 0.048 Uiso 1 1 calc R . .
C38 C 0.8232(6) 0.1277(5) 0.0169(3) 0.0353(18) Uani 1 1 d . . .
C39 C 0.5056(6) 0.0903(4) -0.0493(4) 0.060(2) Uani 1 1 d . . .
H39A H 0.4743 0.1122 -0.0089 0.090 Uiso 1 1 calc R . .
H39B H 0.4803 0.0275 -0.0706 0.090 Uiso 1 1 calc R . .
H39C H 0.4770 0.1129 -0.0881 0.090 Uiso 1 1 calc R . .
C40 C 0.9418(6) 0.1106(5) 0.0313(4) 0.057(2) Uani 1 1 d . . .
H40A H 1.0008 0.1639 0.0649 0.085 Uiso 1 1 calc R . .
H40B H 0.9571 0.0892 -0.0159 0.085 Uiso 1 1 calc R . .
H40C H 0.9448 0.0676 0.0544 0.085 Uiso 1 1 calc R . .
C41 C 0.6535(5) 0.2803(4) 0.0377(3) 0.0320(18) Uani 1 1 d . . .
C42 C 0.7256(6) 0.3411(4) 0.0123(4) 0.0306(17) Uani 1 1 d . . .
C43 C 0.8830(6) 0.4707(4) 0.0537(4) 0.047(2) Uani 1 1 d . . .
H43A H 0.8256 0.4890 0.0209 0.056 Uiso 1 1 calc R . .
H43B H 0.9455 0.4600 0.0320 0.056 Uiso 1 1 calc R . .
C44 C 0.9342(6) 0.5401(4) 0.1316(4) 0.061(2) Uani 1 1 d . . .
H44A H 0.8722 0.5487 0.1532 0.092 Uiso 1 1 calc R . .
H44B H 0.9702 0.5938 0.1286 0.092 Uiso 1 1 calc R . .
H44C H 0.9932 0.5223 0.1631 0.092 Uiso 1 1 calc R . .
C45 C 0.7128(6) 0.3333(4) -0.1181(4) 0.0406(19) Uani 1 1 d . . .
C46 C 0.8247(6) 0.3040(5) -0.1096(4) 0.058(2) Uani 1 1 d . . .
H46A H 0.8865 0.3461 -0.0652 0.087 Uiso 1 1 calc R . .
H46B H 0.8477 0.2988 -0.1537 0.087 Uiso 1 1 calc R . .
H46C H 0.8121 0.2482 -0.1044 0.087 Uiso 1 1 calc R . .
C47 C 0.7271(6) 0.4202(5) -0.1287(4) 0.056(2) Uani 1 1 d . . .
H47A H 0.6552 0.4390 -0.1309 0.084 Uiso 1 1 calc R . .
H47B H 0.7434 0.4135 -0.1753 0.084 Uiso 1 1 calc R . .
H47C H 0.7918 0.4631 -0.0868 0.084 Uiso 1 1 calc R . .
C48 C 0.6203(6) 0.2668(5) -0.1903(4) 0.054(2) Uani 1 1 d . . .
H48A H 0.6106 0.2100 -0.1870 0.082 Uiso 1 1 calc R . .
H48B H 0.6457 0.2654 -0.2330 0.082 Uiso 1 1 calc R . .
H48C H 0.5460 0.2827 -0.1968 0.082 Uiso 1 1 calc R . .
C49 C 1.0972(5) 0.3577(5) 0.1678(4) 0.050(2) Uani 1 1 d . . .
H49A H 1.1140 0.3007 0.1568 0.061 Uiso 1 1 calc R . .
H49B H 1.1260 0.3825 0.1352 0.061 Uiso 1 1 calc R . .
C50 C 1.1594(6) 0.5262(4) 0.3005(4) 0.059(2) Uani 1 1 d . . .
H50A H 1.1718 0.5614 0.2714 0.089 Uiso 1 1 calc R . .
H50B H 1.2102 0.5564 0.3524 0.089 Uiso 1 1 calc R . .
H50C H 1.0779 0.5157 0.2984 0.089 Uiso 1 1 calc R . .
C51 C 1.1890(7) 0.3627(5) 0.3262(4) 0.067(2) Uani 1 1 d . . .
H51A H 1.1109 0.3530 0.3303 0.101 Uiso 1 1 calc R . .
H51B H 1.2463 0.3971 0.3755 0.101 Uiso 1 1 calc R . .
H51C H 1.2070 0.3074 0.3066 0.101 Uiso 1 1 calc R . .
C52 C 1.3503(6) 0.4512(5) 0.2681(4) 0.070(3) Uani 1 1 d . . .
H52A H 1.3803 0.3999 0.2597 0.105 Uiso 1 1 calc R . .
H52B H 1.3956 0.4937 0.3180 0.105 Uiso 1 1 calc R . .
H52C H 1.3571 0.4754 0.2306 0.105 Uiso 1 1 calc R . .
C53 C 0.3389(5) 0.2176(4) -0.1352(4) 0.0430(19) Uani 1 1 d . A .
H53A H 0.3224 0.2518 -0.1668 0.052 Uiso 1 1 calc R . .
H53B H 0.3554 0.1657 -0.1663 0.052 Uiso 1 1 calc R . .
C54 C 0.1959(18) 0.0907(10) -0.0905(10) 0.060(7) Uiso 0.50 1 d PDU A 1
H54A H 0.2165 0.0429 -0.1228 0.090 Uiso 0.50 1 calc PR A 1
H54B H 0.1177 0.0710 -0.0892 0.090 Uiso 0.50 1 calc PR A 1
H54C H 0.2523 0.1122 -0.0400 0.090 Uiso 0.50 1 calc PR A 1
C55 C 0.0679(13) 0.1442(11) -0.2109(7) 0.083(6) Uiso 0.50 1 d PD A 1
H55A H 0.0611 0.1921 -0.2276 0.125 Uiso 0.50 1 calc PR A 1
H55B H -0.0015 0.1264 -0.1987 0.125 Uiso 0.50 1 calc PR A 1
H55C H 0.0750 0.0959 -0.2507 0.125 Uiso 0.50 1 calc PR A 1
C56 C 0.1630(13) 0.2705(8) -0.0541(7) 0.048(4) Uiso 0.50 1 d PD A 1
H56A H 0.2282 0.2937 -0.0070 0.072 Uiso 0.50 1 calc PR A 1
H56B H 0.0921 0.2473 -0.0457 0.072 Uiso 0.50 1 calc PR A 1
H56C H 0.1513 0.3162 -0.0730 0.072 Uiso 0.50 1 calc PR A 1
C54A C 0.2008(17) 0.1111(11) -0.0683(9) 0.052(6) Uiso 0.50 1 d PDU A 2
H54D H 0.2325 0.0624 -0.0877 0.078 Uiso 0.50 1 calc PR A 2
H54E H 0.1215 0.0898 -0.0696 0.078 Uiso 0.50 1 calc PR A 2
H54F H 0.2499 0.1461 -0.0168 0.078 Uiso 0.50 1 calc PR A 2
C55A C 0.0971(13) 0.0968(10) -0.2285(6) 0.065(5) Uiso 0.50 1 d PD A 2
H55D H 0.0807 0.1282 -0.2619 0.097 Uiso 0.50 1 calc PR A 2
H55E H 0.0239 0.0686 -0.2257 0.097 Uiso 0.50 1 calc PR A 2
H55F H 0.1371 0.0535 -0.2477 0.097 Uiso 0.50 1 calc PR A 2
C56A C 0.1231(14) 0.2584(9) -0.1006(9) 0.077(6) Uiso 0.50 1 d PD A 2
H56D H 0.1662 0.2978 -0.0493 0.115 Uiso 0.50 1 calc PR A 2
H56E H 0.0449 0.2311 -0.1039 0.115 Uiso 0.50 1 calc PR A 2
H56F H 0.1171 0.2904 -0.1339 0.115 Uiso 0.50 1 calc PR A 2
C57 C 0.3874(6) 0.4469(4) -0.0380(4) 0.043(2) Uani 1 1 d . . .
H57A H 0.3468 0.4689 -0.0022 0.051 Uiso 1 1 calc R . .
H57B H 0.3302 0.4001 -0.0826 0.051 Uiso 1 1 calc R . .
C58 C 0.5635(6) 0.4824(4) 0.0597(4) 0.047(2) Uani 1 1 d . . .
H58A H 0.6273 0.4603 0.0828 0.057 Uiso 1 1 calc R . .
H58B H 0.5253 0.5050 0.0968 0.057 Uiso 1 1 calc R . .

loop_
_atom_site_aniso_label
_atom_site_aniso_U_11
_atom_site_aniso_U_22
_atom_site_aniso_U_33
_atom_site_aniso_U_23
_atom_site_aniso_U_13
_atom_site_aniso_U_12
Mg1 0.0306(14) 0.0379(14) 0.0316(14) 0.0135(12) 0.0059(11) 0.0054(11)
Mg2 0.0322(14) 0.0279(13) 0.0316(13) 0.0130(11) 0.0046(11) 0.0053(11)
Mg3 0.0324(14) 0.0323(14) 0.0294(13) 0.0093(11) 0.0028(11) 0.0051(11)
Mg4 0.0315(14) 0.0283(13) 0.0314(13) 0.0103(11) 0.0056(11) 0.0061(11)
Si1 0.0355(13) 0.0493(15) 0.0507(14) 0.0210(12) 0.0097(11) 0.0130(11)
Si2 0.0384(13) 0.0393(13) 0.0488(14) 0.0197(11) -0.0052(11) -0.0020(10)
Si3 0.0333(12) 0.0448(14) 0.0440(13) 0.0189(11) 0.0008(10) 0.0013(10)
Si4 0.0317(13) 0.0645(17) 0.0833(17) 0.0430(14) 0.0063(12) 0.0012(12)
N1 0.027(4) 0.035(4) 0.031(3) 0.011(3) 0.006(3) 0.009(3)
N2 0.026(4) 0.020(4) 0.028(3) 0.002(3) 0.002(3) 0.007(3)
N3 0.031(4) 0.038(4) 0.029(4) 0.017(3) 0.006(3) 0.009(3)
N4 0.023(4) 0.028(3) 0.030(4) 0.011(3) 0.008(3) 0.005(3)
N5 0.032(3) 0.027(3) 0.026(3) 0.008(3) 0.003(3) -0.003(3)
N6 0.032(3) 0.029(3) 0.033(4) 0.014(3) 0.012(3) 0.010(3)
N7 0.039(4) 0.028(3) 0.022(4) 0.006(3) 0.003(3) 0.002(3)
N8 0.030(4) 0.035(4) 0.020(4) 0.011(3) 0.003(3) 0.007(3)
N9 0.023(4) 0.025(4) 0.034(3) 0.009(3) 0.004(3) 0.007(3)
N10 0.029(4) 0.032(4) 0.040(4) 0.016(3) 0.010(3) 0.009(3)
N11 0.022(3) 0.033(4) 0.041(4) 0.019(3) 0.002(3) -0.003(3)
N12 0.031(3) 0.039(4) 0.029(3) 0.017(3) 0.008(3) 0.009(3)
O1 0.041(3) 0.030(3) 0.039(3) 0.012(3) 0.000(2) 0.008(2)
O2 0.032(3) 0.027(3) 0.038(3) 0.002(2) -0.007(2) 0.009(2)
C1 0.035(5) 0.037(5) 0.027(4) 0.012(4) 0.003(4) -0.001(4)
C2 0.057(5) 0.023(4) 0.032(4) 0.009(4) 0.009(4) 0.015(4)
C3 0.049(6) 0.041(5) 0.039(5) 0.018(4) 0.019(4) 0.023(5)
C4 0.062(6) 0.021(4) 0.054(5) 0.005(4) 0.007(4) 0.004(4)
C5 0.057(6) 0.059(6) 0.070(6) 0.031(5) 0.011(5) 0.026(4)
C6 0.025(5) 0.036(4) 0.034(5) 0.015(4) 0.009(4) 0.004(3)
C7 0.047(6) 0.036(5) 0.043(6) 0.006(4) 0.026(4) 0.008(4)
C8 0.057(6) 0.026(4) 0.026(5) 0.008(4) 0.013(5) 0.003(4)
C9 0.041(5) 0.047(5) 0.066(5) 0.030(4) 0.031(4) 0.022(4)
C10 0.071(6) 0.042(5) 0.035(5) 0.010(4) 0.011(4) -0.007(4)
C11 0.029(4) 0.026(4) 0.030(4) 0.014(3) 0.016(3) 0.011(3)
C12 0.023(4) 0.031(4) 0.031(5) 0.011(4) 0.008(4) 0.010(4)
C13 0.031(4) 0.035(5) 0.049(5) 0.020(4) 0.002(4) -0.001(4)
C14 0.064(6) 0.036(5) 0.050(5) 0.007(4) -0.014(4) 0.001(4)
C15 0.037(5) 0.060(5) 0.035(5) 0.025(4) 0.013(4) 0.011(4)
C16 0.064(6) 0.078(6) 0.072(6) 0.043(5) 0.036(5) 0.027(5)
C17 0.073(6) 0.067(6) 0.036(5) 0.014(5) 0.020(4) 0.010(5)
C18 0.069(6) 0.067(6) 0.057(5) 0.040(5) 0.035(4) 0.012(4)
C19 0.040(5) 0.064(5) 0.042(5) 0.023(4) 0.008(4) 0.012(4)
C20 0.092(7) 0.051(5) 0.070(6) 0.015(5) 0.038(5) 0.024(5)
C21 0.071(6) 0.048(5) 0.071(6) 0.018(5) 0.028(5) 0.014(4)
C22 0.053(6) 0.090(7) 0.083(6) 0.021(6) 0.006(5) 0.024(5)
C23 0.044(5) 0.032(4) 0.035(4) 0.008(4) -0.007(4) 0.000(4)
C24 0.042(5) 0.054(5) 0.135(8) 0.043(6) 0.025(5) 0.009(4)
C25 0.060(6) 0.076(6) 0.056(5) 0.029(5) -0.023(5) -0.030(5)
C26 0.042(5) 0.049(5) 0.065(5) 0.025(4) -0.010(4) -0.006(4)
C27 0.025(4) 0.040(5) 0.042(4) 0.017(4) -0.012(4) 0.009(4)
C28 0.056(5) 0.026(4) 0.033(5) 0.010(4) -0.003(4) 0.012(4)
C31 0.037(5) 0.040(5) 0.038(5) 0.017(4) 0.019(4) 0.012(4)
C32 0.046(5) 0.046(5) 0.026(5) 0.010(4) 0.016(4) 0.007(4)
C33 0.041(5) 0.022(4) 0.029(5) 0.006(4) 0.001(4) 0.001(3)
C34 0.042(5) 0.069(6) 0.051(5) 0.018(4) 0.024(4) 0.015(4)
C35 0.062(5) 0.036(5) 0.033(4) 0.008(4) 0.013(4) 0.008(4)
C36 0.042(5) 0.020(5) 0.037(5) 0.014(4) 0.003(4) 0.006(4)
C37 0.050(5) 0.030(4) 0.027(4) 0.005(4) 0.000(4) 0.003(5)
C38 0.047(5) 0.035(5) 0.027(4) 0.009(4) 0.017(4) 0.016(4)
C39 0.044(5) 0.036(5) 0.071(6) 0.010(4) -0.004(4) -0.009(4)
C40 0.053(5) 0.054(5) 0.066(6) 0.025(5) 0.017(4) 0.023(4)
C41 0.033(4) 0.024(4) 0.031(5) 0.007(4) 0.003(3) 0.006(3)
C42 0.036(5) 0.028(4) 0.036(5) 0.017(4) 0.014(4) 0.017(4)
C43 0.036(4) 0.045(5) 0.060(5) 0.032(5) 0.006(4) 0.001(4)
C44 0.051(5) 0.040(5) 0.065(6) 0.017(5) -0.008(4) -0.013(4)
C45 0.035(5) 0.055(5) 0.037(5) 0.025(4) 0.012(4) 0.007(4)
C46 0.047(5) 0.079(6) 0.055(5) 0.028(5) 0.019(4) 0.024(4)
C47 0.059(5) 0.077(6) 0.044(5) 0.040(5) 0.016(4) 0.013(4)
C48 0.051(5) 0.071(6) 0.036(5) 0.012(4) 0.016(4) 0.014(4)
C49 0.041(5) 0.057(5) 0.047(5) 0.018(4) 0.006(4) 0.010(4)
C50 0.072(6) 0.048(5) 0.045(5) 0.009(4) 0.011(4) 0.013(4)
C51 0.072(6) 0.059(6) 0.074(6) 0.041(5) 0.014(5) 0.009(5)
C52 0.043(5) 0.085(6) 0.057(5) 0.025(5) -0.008(4) -0.008(4)
C53 0.034(4) 0.048(5) 0.047(5) 0.024(4) 0.006(4) 0.010(4)
C57 0.040(5) 0.030(5) 0.041(5) 0.002(4) -0.001(4) 0.009(4)
C58 0.042(5) 0.033(5) 0.051(5) 0.008(4) -0.005(4) 0.017(4)

loop_
_atom_type_symbol
_atom_type_description
_atom_type_scat_dispersion_real
_atom_type_scat_dispersion_imag
_atom_type_scat_source
C C 0.0033 0.0016 'International Tables Vol C Tables 4.2.6.8 and 6.1.1.4'
H H 0.0000 0.0000 'International Tables Vol C Tables 4.2.6.8 and 6.1.1.4'
N N 0.0061 0.0033 'International Tables Vol C Tables 4.2.6.8 and 6.1.1.4'
O O 0.0106 0.0060 'International Tables Vol C Tables 4.2.6.8 and 6.1.1.4'
Mg Mg 0.0486 0.0363 'International Tables Vol C Tables 4.2.6.8 and 6.1.1.4'
Si Si 0.0817 0.0704 'International Tables Vol C Tables 4.2.6.8 and 6.1.1.4'

loop_
_geom_angle_atom_site_label_1
_geom_angle_atom_site_label_2
_geom_angle_atom_site_label_3
_geom_angle
_geom_angle_site_symmetry_3
N5 Mg1 N3 88.8(2) .
N5 Mg1 C19 133.9(3) .
N3 Mg1 C19 120.0(3) .
N5 Mg1 N1 91.1(2) .
N3 Mg1 N1 88.6(2) .
C19 Mg1 N1 122.1(3) .
N5 Mg1 C12 25.78(17) .
N3 Mg1 C12 78.2(2) .
C19 Mg1 C12 157.5(2) .
N1 Mg1 C12 67.7(2) .
N6 Mg2 C23 134.7(3) .
N6 Mg2 O1 96.1(2) .
C23 Mg2 O1 104.0(2) .
N6 Mg2 C11 65.4(2) .
C23 Mg2 C11 141.4(3) .
O1 Mg2 C11 105.4(2) .
N6 Mg2 C12 31.32(19) .
C23 Mg2 C12 161.0(3) .
O1 Mg2 C12 92.33(19) .
C11 Mg2 C12 36.8(2) .
N11 Mg3 N7 87.0(2) .
N11 Mg3 C49 123.6(3) .
N7 Mg3 C49 135.0(2) .
N11 Mg3 N9 91.5(2) .
N7 Mg3 N9 87.9(2) .
C49 Mg3 N9 119.5(3) .
N11 Mg3 C42 25.74(17) .
N7 Mg3 C42 77.4(2) .
C49 Mg3 C42 143.8(2) .
N9 Mg3 C42 67.6(2) .
N12 Mg4 O2 96.4(2) .
N12 Mg4 C53 133.0(3) .
O2 Mg4 C53 104.7(2) .
N12 Mg4 C41 65.8(2) .
O2 Mg4 C41 104.0(2) .
C53 Mg4 C41 142.6(3) .
N12 Mg4 C42 31.60(18) .
O2 Mg4 C42 92.33(19) .
C53 Mg4 C42 159.9(3) .
C41 Mg4 C42 36.6(2) .
C19 Si1 C22 114.7(4) .
C19 Si1 C21 111.5(4) .
C22 Si1 C21 106.0(4) .
C19 Si1 C20 110.0(3) .
C22 Si1 C20 106.8(4) .
C21 Si1 C20 107.5(3) .
C23 Si2 C26 115.1(3) .
C23 Si2 C24 111.4(3) .
C26 Si2 C24 105.8(4) .
C23 Si2 C25 111.6(3) .
C26 Si2 C25 104.5(3) .
C24 Si2 C25 107.7(4) .
C49 Si3 C50 112.6(3) .
C49 Si3 C52 114.1(3) .
C50 Si3 C52 104.9(4) .
C49 Si3 C51 111.0(3) .
C50 Si3 C51 107.8(4) .
C52 Si3 C51 105.9(3) .
C56A Si4 C53 114.7(6) .
C56A Si4 C55 78.2(7) .
C53 Si4 C55 117.9(6) .
C56A Si4 C54 120.5(9) .
C53 Si4 C54 113.2(7) .
C55 Si4 C54 107.7(7) .
C56A Si4 C54A 109.9(7) .
C53 Si4 C54A 114.7(6) .
C55 Si4 C54A 115.9(9) .
C54 Si4 C54A 13.8(9) .
C56A Si4 C56 26.2(5) .
C53 Si4 C56 109.6(5) .
C55 Si4 C56 102.9(6) .
C54 Si4 C56 104.2(7) .
C54A Si4 C56 91.1(7) .
C56A Si4 C55A 106.0(6) .
C53 Si4 C55A 106.9(5) .
C55 Si4 C55A 28.0(6) .
C54 Si4 C55A 91.4(8) .
C54A Si4 C55A 103.5(7) .
C56 Si4 C55A 129.9(6) .
C3 N1 N2 106.0(5) .
C3 N1 Mg1 139.5(5) .
N2 N1 Mg1 111.8(4) .
C1 N2 N1 110.0(5) .
C1 N2 C11 131.0(5) .
N1 N2 C11 119.0(5) .
C8 N3 N4 107.3(5) .
C8 N3 Mg1 141.1(5) .
N4 N3 Mg1 110.8(4) .
C6 N4 N3 109.1(5) .
C6 N4 C11 128.2(5) .
N3 N4 C11 122.3(5) .
C12 N5 C13 121.3(5) .
C12 N5 Mg1 111.7(4) .
C13 N5 Mg1 126.2(4) .
C12 N6 C15 128.0(5) .
C12 N6 Mg2 96.9(4) .
C15 N6 Mg2 134.9(4) .
C33 N7 N8 104.9(5) .
C33 N7 Mg3 142.6(5) .
N8 N7 Mg3 112.4(4) .
C31 N8 N7 110.2(5) .
C31 N8 C41 128.3(5) .
N7 N8 C41 121.3(5) .
C38 N9 N10 106.1(5) .
C38 N9 Mg3 140.1(5) .
N10 N9 Mg3 112.0(4) .
C36 N10 N9 109.7(5) .
C36 N10 C41 130.6(6) .
N9 N10 C41 119.7(5) .
C42 N11 C43 122.7(5) .
C42 N11 Mg3 111.3(4) .
C43 N11 Mg3 123.7(4) .
C42 N12 C45 126.2(5) .
C42 N12 Mg4 96.7(4) .
C45 N12 Mg4 136.5(4) .
C28 O1 C27 109.4(4) .
C28 O1 Mg2 125.8(3) .
C27 O1 Mg2 124.6(4) .
C58 O2 C57 109.1(4) .
C58 O2 Mg4 125.3(4) .
C57 O2 Mg4 124.8(4) .
N2 C1 C2 107.1(6) .
N2 C1 C4 122.5(6) .
C2 C1 C4 130.3(7) .
C1 C2 C3 106.7(6) .
N1 C3 C2 110.2(6) .
N1 C3 C5 121.1(7) .
C2 C3 C5 128.7(7) .
N4 C6 C7 107.7(6) .
N4 C6 C9 123.3(6) .
C7 C6 C9 129.0(7) .
C6 C7 C8 106.9(6) .
N3 C8 C7 108.9(6) .
N3 C8 C10 120.0(7) .
C7 C8 C10 131.1(7) .
N2 C11 N4 107.6(5) .
N2 C11 C12 106.6(5) .
N4 C11 C12 114.3(5) .
N2 C11 Mg2 118.2(4) .
N4 C11 Mg2 124.0(4) .
C12 C11 Mg2 82.4(4) .
N5 C12 N6 135.3(6) .
N5 C12 C11 118.0(5) .
N6 C12 C11 106.7(5) .
N5 C12 Mg2 159.5(5) .
N6 C12 Mg2 51.7(3) .
C11 C12 Mg2 60.8(3) .
N5 C12 Mg1 42.5(3) .
N6 C12 Mg1 155.3(4) .
C11 C12 Mg1 81.4(3) .
Mg2 C12 Mg1 142.3(3) .
N5 C13 C14 109.8(5) .
N6 C15 C17 103.7(5) .
N6 C15 C18 114.0(6) .
C17 C15 C18 107.1(5) .
N6 C15 C16 112.2(5) .
C17 C15 C16 109.4(6) .
C18 C15 C16 110.0(6) .
Si1 C19 Mg1 119.8(3) .
Si2 C23 Mg2 130.3(4) .
O1 C27 C28 110.3(5) 2_756
O1 C28 C27 110.9(5) 2_756
N8 C31 C32 107.5(6) .
N8 C31 C34 122.9(6) .
C32 C31 C34 129.6(7) .
C31 C32 C33 106.1(6) .
N7 C33 C32 111.4(6) .
N7 C33 C35 120.5(7) .
C32 C33 C35 128.1(7) .
N10 C36 C37 107.2(6) .
N10 C36 C39 123.0(6) .
C37 C36 C39 129.8(6) .
C36 C37 C38 105.9(6) .
N9 C38 C37 111.0(6) .
N9 C38 C40 120.0(6) .
C37 C38 C40 129.0(7) .
N8 C41 N10 107.9(5) .
N8 C41 C42 115.9(5) .
N10 C41 C42 104.7(5) .
N8 C41 Mg4 125.3(4) .
N10 C41 Mg4 117.1(4) .
C42 C41 Mg4 81.8(4) .
N11 C42 N12 134.2(6) .
N11 C42 C41 117.9(5) .
N12 C42 C41 107.9(5) .
N11 C42 Mg4 157.8(5) .
N12 C42 Mg4 51.7(3) .
C41 C42 Mg4 61.5(3) .
N11 C42 Mg3 43.0(3) .
N12 C42 Mg3 155.1(4) .
C41 C42 Mg3 82.2(3) .
Mg4 C42 Mg3 143.8(3) .
N11 C43 C44 107.7(5) .
N12 C45 C46 111.8(5) .
N12 C45 C48 104.0(5) .
C46 C45 C48 107.2(6) .
N12 C45 C47 115.1(6) .
C46 C45 C47 111.5(6) .
C48 C45 C47 106.5(5) .
Si3 C49 Mg3 129.1(4) .
Si4 C53 Mg4 131.8(4) .
O2 C57 C58 109.9(5) 2_665
O2 C58 C57 110.6(5) 2_665

loop_
_geom_bond_atom_site_label_1
_geom_bond_atom_site_label_2
_geom_bond_distance
_geom_bond_site_symmetry_2
Mg1 N5 2.051(5) .
Mg1 N3 2.092(6) .
Mg1 C19 2.118(6) .
Mg1 N1 2.141(6) .
Mg1 C12 2.820(7) .
Mg2 N6 2.040(5) .
Mg2 C23 2.131(6) .
Mg2 O1 2.141(5) .
Mg2 C11 2.272(6) .
Mg2 C12 2.579(7) .
Mg3 N11 2.065(5) .
Mg3 N7 2.096(6) .
Mg3 C49 2.137(7) .
Mg3 N9 2.154(6) .
Mg3 C42 2.823(7) .
Mg4 N12 2.034(6) .
Mg4 O2 2.127(5) .
Mg4 C53 2.132(6) .
Mg4 C41 2.285(6) .
Mg4 C42 2.574(7) .
Si1 C19 1.825(7) .
Si1 C22 1.868(7) .
Si1 C21 1.876(7) .
Si1 C20 1.892(7) .
Si2 C23 1.836(7) .
Si2 C26 1.861(7) .
Si2 C24 1.866(8) .
Si2 C25 1.883(7) .
Si3 C49 1.804(6) .
Si3 C50 1.866(7) .
Si3 C52 1.863(7) .
Si3 C51 1.891(7) .
Si4 C56A 1.781(12) .
Si4 C53 1.826(7) .
Si4 C55 1.842(12) .
Si4 C54 1.858(12) .
Si4 C54A 1.885(12) .
Si4 C56 1.973(11) .
Si4 C55A 1.986(11) .
N1 C3 1.332(8) .
N1 N2 1.382(6) .
N2 C1 1.349(7) .
N2 C11 1.465(7) .
N3 C8 1.338(8) .
N3 N4 1.380(6) .
N4 C6 1.364(8) .
N4 C11 1.467(7) .
N5 C12 1.320(7) .
N5 C13 1.469(7) .
N6 C12 1.351(7) .
N6 C15 1.489(8) .
N7 C33 1.350(8) .
N7 N8 1.387(6) .
N8 C31 1.366(8) .
N8 C41 1.462(8) .
N9 C38 1.321(7) .
N9 N10 1.385(6) .
N10 C36 1.364(7) .
N10 C41 1.474(8) .
N11 C42 1.316(7) .
N11 C43 1.477(8) .
N12 C42 1.358(7) .
N12 C45 1.485(8) .
O1 C28 1.439(7) .
O1 C27 1.460(6) .
O2 C58 1.433(7) .
O2 C57 1.450(7) .
C1 C2 1.373(9) .
C1 C4 1.488(8) .
C2 C3 1.380(9) .
C3 C5 1.485(9) .
C6 C7 1.366(8) .
C6 C9 1.501(8) .
C7 C8 1.403(9) .
C8 C10 1.493(8) .
C11 C12 1.558(8) .
C13 C14 1.513(9) .
C15 C17 1.518(9) .
C15 C18 1.534(9) .
C15 C16 1.538(9) .
C27 C28 1.496(8) 2_756
C28 C27 1.496(8) 2_756
C31 C32 1.376(8) .
C31 C34 1.502(8) .
C32 C33 1.383(9) .
C33 C35 1.483(8) .
C36 C37 1.377(9) .
C36 C39 1.476(9) .
C37 C38 1.395(8) .
C38 C40 1.501(9) .
C41 C42 1.552(8) .
C43 C44 1.523(9) .
C45 C46 1.520(9) .
C45 C48 1.543(9) .
C45 C47 1.547(9) .
C57 C58 1.500(9) 2_665
C58 C57 1.500(9) 2_665
